data_4107690
loop_
_publ_author_name
'Aaron R. Thornton'
'Simon B. Blakey'

_publ_section_title
;
 Catalytic Metallonitrene/Alkyne Metathesis: A Powerful Cascade Process
 for the Synthesis of Nitrogen-Containing Molecules
;
_journal_name_full 'Journal of the American Chemical Society'
_journal_page_first 5020
_journal_page_last 5021
_journal_paper_doi 10.1021/ja7111788
_journal_volume 130
_journal_year 2008
_chemical_formula_moiety 'C19 H21 N O4 S'
_chemical_formula_sum 'C19 H21 N O4 S'
_chemical_formula_weight 359.43
_chemical_name_systematic
;
 ?
;
_space_group_IT_number 2
_symmetry_cell_setting triclinic
_symmetry_space_group_name_Hall '-P 1'
_symmetry_space_group_name_H-M 'P -1'
_atom_sites_solution_hydrogens geom
_atom_sites_solution_primary direct
_atom_sites_solution_secondary difmap
_audit_creation_method SHELXL-97
_cell_angle_alpha 100.181(1)
_cell_angle_beta 98.924(1)
_cell_angle_gamma 99.436(1)
_cell_formula_units_Z 2
_cell_length_a 7.3392(2)
_cell_length_b 9.7040(2)
_cell_length_c 12.7562(3)
_cell_measurement_reflns_used 3413
_cell_measurement_temperature 173(2)
_cell_measurement_theta_max 65.54
_cell_measurement_theta_min 8.38
_cell_volume 866.09(4)
_computing_cell_refinement 'Bruker SMART'
_computing_data_collection 'Bruker SMART'
_computing_data_reduction 'Bruker SAINT'
_computing_molecular_graphics 'Bruker SHELXTL'
_computing_publication_material 'Bruker SHELXTL'
_computing_structure_refinement 'SHELXL-97 (Sheldrick, 1997)'
_computing_structure_solution 'SHELXS-97 (Sheldrick, 1990)'
_diffrn_ambient_temperature 173(2)
_diffrn_measured_fraction_theta_full 0.710
_diffrn_measured_fraction_theta_max 0.710
_diffrn_measurement_device_type 'CCD area detector'
_diffrn_measurement_method 'phi and omega scans'
_diffrn_radiation_monochromator graphite
_diffrn_radiation_source 'fine-focus sealed tube'
_diffrn_radiation_type CuK\a
_diffrn_radiation_wavelength 1.54178
_diffrn_reflns_av_R_equivalents 0.0125
_diffrn_reflns_av_sigmaI/netI 0.0161
_diffrn_reflns_limit_h_max 8
_diffrn_reflns_limit_h_min -7
_diffrn_reflns_limit_k_max 10
_diffrn_reflns_limit_k_min -11
_diffrn_reflns_limit_l_max 12
_diffrn_reflns_limit_l_min -14
_diffrn_reflns_number 4246
_diffrn_reflns_theta_full 66.18
_diffrn_reflns_theta_max 66.18
_diffrn_reflns_theta_min 8.38
_exptl_absorpt_coefficient_mu 1.866
_exptl_absorpt_correction_T_max 0.7300
_exptl_absorpt_correction_T_min 0.4974
_exptl_absorpt_correction_type multi-scan
_exptl_absorpt_process_details SADABS
_exptl_crystal_colour colourless
_exptl_crystal_density_diffrn 1.378
_exptl_crystal_description prism
_exptl_crystal_F_000 380
_exptl_crystal_size_max 0.44
_exptl_crystal_size_mid 0.41
_exptl_crystal_size_min 0.18
_refine_diff_density_max 0.197
_refine_diff_density_min -0.440
_refine_diff_density_rms 0.048
_refine_ls_extinction_method none
_refine_ls_goodness_of_fit_ref 1.051
_refine_ls_hydrogen_treatment constr
_refine_ls_matrix_type full
_refine_ls_number_parameters 227
_refine_ls_number_reflns 2161
_refine_ls_number_restraints 0
_refine_ls_restrained_S_all 1.051
_refine_ls_R_factor_all 0.0334
_refine_ls_R_factor_gt 0.0328
_refine_ls_shift/su_max 0.001
_refine_ls_shift/su_mean 0.000
_refine_ls_structure_factor_coef Fsqd
_refine_ls_weighting_details 'calc w=1/[\s^2^(Fo^2^)+(0.0569P)^2^+0.4000P] where P=(Fo^2^+2Fc^2^)/3'
_refine_ls_weighting_scheme calc
_refine_ls_wR_factor_gt 0.0913
_refine_ls_wR_factor_ref 0.0918
_reflns_number_gt 2113
_reflns_number_total 2161
_reflns_threshold_expression >2sigma(I)
_cod_data_source_file ja7111788-file003_3.cif
_cod_data_source_block art3_066s
_cod_database_code 4107690

loop_
_symmetry_equiv_pos_as_xyz
'x, y, z'
'-x, -y, -z'

loop_
_atom_site_label
_atom_site_type_symbol
_atom_site_fract_x
_atom_site_fract_y
_atom_site_fract_z
_atom_site_U_iso_or_equiv
_atom_site_adp_type
_atom_site_occupancy
_atom_site_symmetry_multiplicity
_atom_site_calc_flag
_atom_site_refinement_flags
C1 C -0.0435(3) 0.3514(2) 0.66877(16) 0.0252(4) Uani 1 1 d .
C2 C -0.1210(3) 0.3824(2) 0.57183(17) 0.0309(5) Uani 1 1 d .
H2 H -0.1930 0.4553 0.5713 0.037 Uiso 1 1 calc R
C3 C -0.0921(3) 0.3054(2) 0.47541(17) 0.0365(6) Uani 1 1 d .
H3 H -0.1461 0.3243 0.4081 0.044 Uiso 1 1 calc R
C4 C 0.0152(3) 0.2015(2) 0.47746(18) 0.0357(5) Uani 1 1 d .
H4 H 0.0376 0.1503 0.4116 0.043 Uiso 1 1 calc R
C5 C 0.0904(3) 0.1718(2) 0.57548(17) 0.0303(5) Uani 1 1 d .
H5 H 0.1646 0.1002 0.5755 0.036 Uiso 1 1 calc R
C6 C 0.0608(2) 0.24363(19) 0.67418(16) 0.0237(4) Uani 1 1 d .
C7 C 0.1357(2) 0.20256(19) 0.78087(15) 0.0226(4) Uani 1 1 d .
C8 C 0.2895(3) 0.32845(19) 0.85634(16) 0.0233(4) Uani 1 1 d .
C9 C 0.3884(3) 0.2763(2) 0.95291(16) 0.0296(5) Uani 1 1 d .
H9A H 0.4907 0.3539 0.9969 0.035 Uiso 1 1 calc R
H9B H 0.2971 0.2517 0.9995 0.035 Uiso 1 1 calc R
C10 C 0.4699(3) 0.1460(2) 0.91430(19) 0.0363(5) Uani 1 1 d .
H10A H 0.5735 0.1734 0.8762 0.044 Uiso 1 1 calc R
H10B H 0.5217 0.1085 0.9775 0.044 Uiso 1 1 calc R
C11 C 0.3186(3) 0.0318(2) 0.83863(18) 0.0339(5) Uani 1 1 d .
H11A H 0.3753 -0.0488 0.8088 0.041 Uiso 1 1 calc R
H11B H 0.2241 -0.0046 0.8798 0.041 Uiso 1 1 calc R
C12 C -0.0317(3) 0.1538(2) 0.83622(15) 0.0236(4) Uani 1 1 d .
H12A H 0.0192 0.1370 0.9084 0.028 Uiso 1 1 calc R
H12B H -0.1023 0.2321 0.8477 0.028 Uiso 1 1 calc R
C13 C -0.1674(3) 0.0191(2) 0.77181(16) 0.0259(4) Uani 1 1 d .
C14 C -0.1677(3) -0.1108(2) 0.80395(18) 0.0327(5) Uani 1 1 d .
H14 H -0.0808 -0.1144 0.8664 0.039 Uiso 1 1 calc R
C15 C -0.2910(3) -0.2352(2) 0.74757(18) 0.0331(5) Uani 1 1 d .
H15 H -0.2870 -0.3226 0.7708 0.040 Uiso 1 1 calc R
C16 C -0.4203(3) -0.2309(2) 0.65700(19) 0.0389(5) Uani 1 1 d .
H16 H -0.5047 -0.3156 0.6175 0.047 Uiso 1 1 calc R
C17 C -0.4259(3) -0.1006(2) 0.62406(18) 0.0359(5) Uani 1 1 d .
H17 H -0.5150 -0.0964 0.5628 0.043 Uiso 1 1 calc R
C18 C -0.3007(3) 0.0211(2) 0.68156(17) 0.0327(5) Uani 1 1 d .
H18 H -0.3055 0.1089 0.6590 0.039 Uiso 1 1 calc R
C19 C 0.4348(3) 0.3852(2) 0.79191(17) 0.0301(5) Uani 1 1 d .
H19A H 0.3749 0.4323 0.7379 0.045 Uiso 1 1 calc R
H19B H 0.4836 0.3056 0.7552 0.045 Uiso 1 1 calc R
H19C H 0.5385 0.4540 0.8415 0.045 Uiso 1 1 calc R
N1 N 0.2047(2) 0.44636(16) 0.90826(12) 0.0227(4) Uani 1 1 d .
O1 O -0.08427(17) 0.43291(14) 0.76317(11) 0.0260(3) Uani 1 1 d .
O2 O 0.19885(19) 0.61500(14) 0.78180(11) 0.0316(4) Uani 1 1 d .
O3 O -0.0002(2) 0.61971(14) 0.92044(11) 0.0323(4) Uani 1 1 d .
O4 O 0.22710(18) 0.08562(13) 0.75076(11) 0.0280(3) Uani 1 1 d .
S1 S 0.08792(6) 0.54180(5) 0.84408(4) 0.02431(18) Uani 1 1 d .
H1N H 0.1356 0.4161 0.9648 0.029 Uiso 1 1 d R

loop_
_atom_site_aniso_label
_atom_site_aniso_U_11
_atom_site_aniso_U_22
_atom_site_aniso_U_33
_atom_site_aniso_U_23
_atom_site_aniso_U_13
_atom_site_aniso_U_12
C1 0.0251(11) 0.0252(9) 0.0218(12) 0.0026(9) 0.0045(7) -0.0023(8)
C2 0.0316(12) 0.0320(11) 0.0267(13) 0.0103(10) 0.0003(8) -0.0003(9)
C3 0.0410(13) 0.0404(12) 0.0219(13) 0.0103(11) 0.0000(9) -0.0081(10)
C4 0.0450(13) 0.0347(11) 0.0224(12) 0.0016(10) 0.0106(9) -0.0061(10)
C5 0.0351(12) 0.0253(10) 0.0271(13) 0.0008(10) 0.0101(9) -0.0023(8)
C6 0.0235(10) 0.0220(9) 0.0225(12) 0.0019(9) 0.0056(7) -0.0033(7)
C7 0.0251(10) 0.0201(9) 0.0226(11) 0.0023(9) 0.0071(7) 0.0044(8)
C8 0.0243(10) 0.0210(9) 0.0237(11) 0.0029(9) 0.0052(7) 0.0029(8)
C9 0.0259(11) 0.0298(10) 0.0308(12) 0.0081(9) 0.0002(8) 0.0021(8)
C10 0.0298(12) 0.0373(11) 0.0446(14) 0.0148(11) 0.0033(9) 0.0113(9)
C11 0.0344(12) 0.0286(10) 0.0438(14) 0.0127(10) 0.0098(9) 0.0123(9)
C12 0.0255(10) 0.0238(9) 0.0216(11) 0.0055(8) 0.0057(7) 0.0031(7)
C13 0.0258(11) 0.0265(10) 0.0268(12) 0.0066(9) 0.0098(8) 0.0033(8)
C14 0.0316(12) 0.0328(11) 0.0332(13) 0.0124(10) 0.0031(9) 0.0021(9)
C15 0.0349(12) 0.0241(10) 0.0400(13) 0.0129(10) 0.0054(9) -0.0004(9)
C16 0.0333(12) 0.0288(11) 0.0473(15) 0.0025(11) 0.0037(10) -0.0052(9)
C17 0.0275(12) 0.0399(12) 0.0344(13) 0.0071(11) -0.0017(9) -0.0027(9)
C18 0.0307(12) 0.0315(11) 0.0360(13) 0.0122(10) 0.0033(9) 0.0032(9)
C19 0.0257(11) 0.0288(10) 0.0345(13) 0.0047(9) 0.0094(8) 0.0004(8)
N1 0.0265(9) 0.0213(8) 0.0193(9) 0.0036(7) 0.0037(6) 0.0028(6)
O1 0.0263(7) 0.0286(7) 0.0237(8) 0.0043(6) 0.0049(5) 0.0077(6)
O2 0.0384(8) 0.0279(7) 0.0292(8) 0.0101(7) 0.0093(6) 0.0016(6)
O3 0.0488(9) 0.0260(7) 0.0268(9) 0.0055(6) 0.0132(6) 0.0152(6)
O4 0.0325(8) 0.0230(7) 0.0306(8) 0.0041(6) 0.0099(6) 0.0090(6)
S1 0.0314(3) 0.0209(3) 0.0213(3) 0.0047(2) 0.0064(2) 0.0052(2)

loop_
_atom_type_symbol
_atom_type_description
_atom_type_scat_dispersion_real
_atom_type_scat_dispersion_imag
_atom_type_scat_source
C C 0.0181 0.0091 'International Tables Vol C Tables 4.2.6.8 and 6.1.1.4'
H H 0.0000 0.0000 'International Tables Vol C Tables 4.2.6.8 and 6.1.1.4'
N N 0.0311 0.0180 'International Tables Vol C Tables 4.2.6.8 and 6.1.1.4'
O O 0.0492 0.0322 'International Tables Vol C Tables 4.2.6.8 and 6.1.1.4'
S S 0.3331 0.5567 'International Tables Vol C Tables 4.2.6.8 and 6.1.1.4'

loop_
_geom_angle_atom_site_label_1
_geom_angle_atom_site_label_2
_geom_angle_atom_site_label_3
_geom_angle
C2 C1 C6 122.91(19)
C2 C1 O1 115.10(17)
C6 C1 O1 121.93(17)
C1 C2 C3 118.9(2)
C1 C2 H2 120.5
C3 C2 H2 120.5
C4 C3 C2 119.92(19)
C4 C3 H3 120.0
C2 C3 H3 120.0
C3 C4 C5 120.0(2)
C3 C4 H4 120.0
C5 C4 H4 120.0
C4 C5 C6 122.1(2)
C4 C5 H5 119.0
C6 C5 H5 119.0
C5 C6 C1 116.04(18)
C5 C6 C7 121.00(18)
C1 C6 C7 122.95(18)
O4 C7 C6 105.34(15)
O4 C7 C12 110.19(14)
C6 C7 C12 109.57(14)
O4 C7 C8 107.47(14)
C6 C7 C8 110.88(14)
C12 C7 C8 113.08(15)
N1 C8 C19 110.67(14)
N1 C8 C9 103.82(15)
C19 C8 C9 109.81(15)
N1 C8 C7 112.07(14)
C19 C8 C7 110.25(15)
C9 C8 C7 110.03(14)
C10 C9 C8 111.03(17)
C10 C9 H9A 109.4
C8 C9 H9A 109.4
C10 C9 H9B 109.4
C8 C9 H9B 109.4
H9A C9 H9B 108.0
C11 C10 C9 109.93(16)
C11 C10 H10A 109.7
C9 C10 H10A 109.7
C11 C10 H10B 109.7
C9 C10 H10B 109.7
H10A C10 H10B 108.2
O4 C11 C10 111.57(15)
O4 C11 H11A 109.3
C10 C11 H11A 109.3
O4 C11 H11B 109.3
C10 C11 H11B 109.3
H11A C11 H11B 108.0
C13 C12 C7 114.09(15)
C13 C12 H12A 108.7
C7 C12 H12A 108.7
C13 C12 H12B 108.7
C7 C12 H12B 108.7
H12A C12 H12B 107.6
C14 C13 C18 117.33(18)
C14 C13 C12 120.71(17)
C18 C13 C12 121.91(17)
C15 C14 C13 122.05(19)
C15 C14 H14 119.0
C13 C14 H14 119.0
C14 C15 C16 119.52(18)
C14 C15 H15 120.2
C16 C15 H15 120.2
C15 C16 C17 119.66(19)
C15 C16 H16 120.2
C17 C16 H16 120.2
C18 C17 C16 119.43(19)
C18 C17 H17 120.3
C16 C17 H17 120.3
C17 C18 C13 121.98(19)
C17 C18 H18 119.0
C13 C18 H18 119.0
C8 C19 H19A 109.5
C8 C19 H19B 109.5
H19A C19 H19B 109.5
C8 C19 H19C 109.5
H19A C19 H19C 109.5
H19B C19 H19C 109.5
C8 N1 S1 124.97(13)
C8 N1 H1N 110.9
S1 N1 H1N 108.9
C1 O1 S1 117.03(11)
C7 O4 C11 116.08(15)
O2 S1 O3 119.90(8)
O2 S1 O1 108.42(8)
O3 S1 O1 103.59(8)
O2 S1 N1 111.06(8)
O3 S1 N1 106.74(8)
O1 S1 N1 106.12(7)

loop_
_geom_bond_atom_site_label_1
_geom_bond_atom_site_label_2
_geom_bond_distance
C1 C2 1.383(3)
C1 C6 1.398(3)
C1 O1 1.421(2)
C2 C3 1.387(3)
C2 H2 0.9500
C3 C4 1.379(3)
C3 H3 0.9500
C4 C5 1.384(3)
C4 H4 0.9500
C5 C6 1.394(3)
C5 H5 0.9500
C6 C7 1.531(3)
C7 O4 1.435(2)
C7 C12 1.559(2)
C7 C8 1.578(2)
C8 N1 1.493(2)
C8 C19 1.534(3)
C8 C9 1.538(3)
C9 C10 1.522(3)
C9 H9A 0.9900
C9 H9B 0.9900
C10 C11 1.509(3)
C10 H10A 0.9900
C10 H10B 0.9900
C11 O4 1.438(2)
C11 H11A 0.9900
C11 H11B 0.9900
C12 C13 1.521(3)
C12 H12A 0.9900
C12 H12B 0.9900
C13 C14 1.393(3)
C13 C18 1.396(3)
C14 C15 1.388(3)
C14 H14 0.9500
C15 C16 1.388(3)
C15 H15 0.9500
C16 C17 1.406(3)
C16 H16 0.9500
C17 C18 1.381(3)
C17 H17 0.9500
C18 H18 0.9500
C19 H19A 0.9800
C19 H19B 0.9800
C19 H19C 0.9800
N1 S1 1.6043(16)
N1 H1N 1.0015
O1 S1 1.5971(13)
O2 S1 1.4174(13)
O3 S1 1.4261(14)

loop_
_geom_hbond_atom_site_label_D
_geom_hbond_atom_site_label_H
_geom_hbond_atom_site_label_A
_geom_hbond_distance_DH
_geom_hbond_distance_HA
_geom_hbond_distance_DA
_geom_hbond_angle_DHA
_geom_hbond_site_symmetry_A
N1 H1N O3 1.00 1.94 2.939(2) 173.4 2_567

loop_
_geom_torsion_atom_site_label_1
_geom_torsion_atom_site_label_2
_geom_torsion_atom_site_label_3
_geom_torsion_atom_site_label_4
_geom_torsion
C6 C1 C2 C3 -1.1(3)
O1 C1 C2 C3 -178.47(16)
C1 C2 C3 C4 -1.1(3)
C2 C3 C4 C5 1.5(3)
C3 C4 C5 C6 0.3(3)
C4 C5 C6 C1 -2.3(3)
C4 C5 C6 C7 176.30(17)
C2 C1 C6 C5 2.8(3)
O1 C1 C6 C5 179.93(16)
C2 C1 C6 C7 -175.85(16)
O1 C1 C6 C7 1.3(3)
C5 C6 C7 O4 -0.7(2)
C1 C6 C7 O4 177.81(15)
C5 C6 C7 C12 -119.25(18)
C1 C6 C7 C12 59.3(2)
C5 C6 C7 C8 115.23(18)
C1 C6 C7 C8 -66.2(2)
O4 C7 C8 N1 -170.01(14)
C6 C7 C8 N1 75.36(18)
C12 C7 C8 N1 -48.2(2)
O4 C7 C8 C19 66.24(18)
C6 C7 C8 C19 -48.40(19)
C12 C7 C8 C19 -171.92(15)
O4 C7 C8 C9 -55.03(18)
C6 C7 C8 C9 -169.67(15)
C12 C7 C8 C9 66.81(19)
N1 C8 C9 C10 175.18(15)
C19 C8 C9 C10 -66.5(2)
C7 C8 C9 C10 55.1(2)
C8 C9 C10 C11 -53.8(2)
C9 C10 C11 O4 53.9(2)
O4 C7 C12 C13 -51.3(2)
C6 C7 C12 C13 64.16(19)
C8 C7 C12 C13 -171.60(14)
C7 C12 C13 C14 105.4(2)
C7 C12 C13 C18 -77.3(2)
C18 C13 C14 C15 1.8(3)
C12 C13 C14 C15 179.29(18)
C13 C14 C15 C16 -0.8(3)
C14 C15 C16 C17 -0.6(3)
C15 C16 C17 C18 0.9(3)
C16 C17 C18 C13 0.2(3)
C14 C13 C18 C17 -1.5(3)
C12 C13 C18 C17 -178.94(18)
C19 C8 N1 S1 60.73(19)
C9 C8 N1 S1 178.50(12)
C7 C8 N1 S1 -62.79(18)
C2 C1 O1 S1 -113.31(15)
C6 C1 O1 S1 69.31(19)
C6 C7 O4 C11 176.93(14)
C12 C7 O4 C11 -64.98(19)
C8 C7 O4 C11 58.64(18)
C10 C11 O4 C7 -59.6(2)
C1 O1 S1 O2 43.85(14)
C1 O1 S1 O3 172.25(12)
C1 O1 S1 N1 -75.53(13)
C8 N1 S1 O2 -59.60(16)
C8 N1 S1 O3 168.05(13)
C8 N1 S1 O1 58.03(15)
